data_2205935
loop_
_publ_author_name
'Liwporncharoenvong, Teerayuth'
'Luck, Rudy L.'

_publ_section_title
;
 Tetrakis(\m-4-chlorophenoxyacetato-\k^2^<i>O</i>,<i>O</i>')dimolybdenum(II)
;
_journal_issue 6
_journal_name_full 'Acta Crystallographica Section E'
_journal_page_first m1191
_journal_page_last m1193
_journal_paper_doi 10.1107/S1600536805015795
_journal_volume 61
_journal_year 2005
_chemical_formula_iupac '[Mo2 (C8 H6 Cl O3)4]'
_chemical_formula_moiety 'C32 H24 Cl4 Mo2 O12'
_chemical_formula_sum 'C32 H24 Cl4 Mo2 O12'
_chemical_formula_weight 934.19
_chemical_name_systematic
;
Tetrakis(\m-4-chlorophenoxyacetato-\k^2^O,O')dimolybdenum(II)
;
_space_group_IT_number 2
_symmetry_cell_setting triclinic
_symmetry_space_group_name_Hall '-P 1'
_symmetry_space_group_name_H-M 'P -1'
_audit_creation_method 'WinGX routine CIF_UPDATE'
_cell_angle_alpha 91.950(10)
_cell_angle_beta 101.740(10)
_cell_angle_gamma 100.640(10)
_cell_formula_units_Z 1
_cell_length_a 5.6680(10)
_cell_length_b 11.5490(10)
_cell_length_c 13.743(2)
_cell_measurement_reflns_used 25
_cell_measurement_temperature 293(2)
_cell_measurement_theta_max 15
_cell_measurement_theta_min 10
_cell_volume 863.3(2)
_computing_cell_refinement 'CAD-4 EXPRESS'
_computing_data_collection 'CAD-4 EXPRESS (Enraf--Nonius, 1994)'
_computing_data_reduction 'XCAD4 (Harms & Wocadlo, 1995)'
_computing_molecular_graphics 'ORTEP-3 for Windows (Farrugia, 1997)'
_computing_publication_material 'WinGX (Farrugia, 1999)'
_computing_structure_refinement 'SHELXL97 (Sheldrick, 1997)'
_computing_structure_solution 'SIR97 (Altomare <i>et al.</i>, 1999)'
_diffrn_measured_fraction_theta_full 1
_diffrn_measured_fraction_theta_max 1
_diffrn_measurement_device '\k-geometry diffractometer'
_diffrn_measurement_device_type 'Enraf--Nonius TurboCAD-4'
_diffrn_measurement_method 'non-profiled \w/2\q'
_diffrn_radiation_type MoK\a
_diffrn_radiation_wavelength 0.71069
_diffrn_reflns_av_R_equivalents 0.0155
_diffrn_reflns_limit_h_max 6
_diffrn_reflns_limit_h_min 0
_diffrn_reflns_limit_k_max 13
_diffrn_reflns_limit_k_min -13
_diffrn_reflns_limit_l_max 15
_diffrn_reflns_limit_l_min -16
_diffrn_reflns_number 3374
_diffrn_reflns_theta_full 24.96
_diffrn_reflns_theta_max 24.96
_diffrn_reflns_theta_min 1.52
_diffrn_standards_decay_% 0
_diffrn_standards_interval_time 166
_diffrn_standards_number 3
_exptl_absorpt_coefficient_mu 1.099
_exptl_absorpt_correction_T_max 0.8952
_exptl_absorpt_correction_T_min 0.8558
_exptl_absorpt_correction_type psi-scan
_exptl_absorpt_process_details '(North <i>et al.</i>, 1968)'
_exptl_crystal_colour 'pale red'
_exptl_crystal_density_diffrn 1.797
_exptl_crystal_density_method 'not measured'
_exptl_crystal_description prism
_exptl_crystal_F_000 464
_exptl_crystal_size_max 0.3
_exptl_crystal_size_mid 0.1
_exptl_crystal_size_min 0.1
_refine_diff_density_max 0.615
_refine_diff_density_min -0.471
_refine_ls_extinction_method none
_refine_ls_goodness_of_fit_ref 1.042
_refine_ls_hydrogen_treatment refall
_refine_ls_matrix_type full
_refine_ls_number_parameters 274
_refine_ls_number_reflns 3036
_refine_ls_number_restraints 0
_refine_ls_restrained_S_all 1.042
_refine_ls_R_factor_gt 0.0259
_refine_ls_shift/su_max 0.004
_refine_ls_structure_factor_coef Fsqd
_refine_ls_weighting_details 'calc w = 1/[\s^2^(Fo^2^)+(0.0257P)^2^+0.59P] where P = (Fo^2^+2Fc^2^)/3'
_refine_ls_weighting_scheme calc
_refine_ls_wR_factor_ref 0.0632
_reflns_number_gt 2657
_reflns_number_total 3036
_reflns_threshold_expression I>2\s(I)
_cod_data_source_file fl6166.cif
_cod_data_source_block I
_cod_database_code 2205935
_cod_database_fobs_code 2205935

loop_
_symmetry_equiv_pos_as_xyz
'x, y, z'
'-x, -y, -z'

loop_
_atom_site_label
_atom_site_fract_x
_atom_site_fract_y
_atom_site_fract_z
_atom_site_U_iso_or_equiv
_atom_site_adp_type
_atom_site_calc_flag
_atom_site_occupancy
_atom_site_type_symbol
C1 0.3199(5) 0.1942(2) -0.0341(2) 0.0334(6) Uani d 1 C
C2 0.4872(6) 0.3051(3) -0.0510(3) 0.0422(8) Uani d 1 C
C3 0.7827(5) 0.3718(3) -0.1468(2) 0.0364(7) Uani d 1 C
C4 0.7985(7) 0.4885(3) -0.1170(3) 0.0505(9) Uani d 1 C
C5 0.9518(7) 0.5762(3) -0.1528(3) 0.0588(10) Uani d 1 C
C6 1.0877(6) 0.5472(3) -0.2171(3) 0.0492(8) Uani d 1 C
C7 1.0712(7) 0.4314(3) -0.2489(3) 0.0547(9) Uani d 1 C
C8 0.9188(7) 0.3437(3) -0.2135(3) 0.0491(8) Uani d 1 C
C9 -0.1150(6) -0.0730(3) -0.1957(2) 0.0381(7) Uani d 1 C
C10 -0.1788(8) -0.1210(3) -0.3041(3) 0.0518(9) Uani d 1 C
C11 -0.0945(6) 0.0535(3) -0.3872(2) 0.0434(7) Uani d 1 C
C12 0.1502(6) 0.0770(3) -0.3399(3) 0.0490(8) Uani d 1 C
C13 0.3061(8) 0.1723(4) -0.3645(3) 0.0600(10) Uani d 1 C
C14 0.2193(8) 0.2435(3) -0.4344(3) 0.0637(11) Uani d 1 C
C15 -0.0253(9) 0.2221(4) -0.4813(3) 0.0626(11) Uani d 1 C
C16 -0.1819(8) 0.1271(4) -0.4582(3) 0.0535(9) Uani d 1 C
O4 -0.2364(4) -0.00369(18) -0.16549(15) 0.0382(5) Uani d 1 O
O5 0.0604(4) -0.10905(18) -0.13974(15) 0.0378(5) Uani d 1 O
O6 -0.2654(4) -0.0395(2) -0.37040(16) 0.0515(6) Uani d 1 O
O1 0.1003(3) 0.20143(17) -0.03518(15) 0.0357(5) Uani d 1 O
O2 0.4019(3) 0.09980(17) -0.01690(15) 0.0343(4) Uani d 1 O
O3 0.6387(4) 0.27830(18) -0.11428(17) 0.0444(5) Uani d 1 O
Cl1 1.2911(2) 0.65818(10) -0.25803(10) 0.0864(4) Uani d 1 Cl
Cl2 0.4170(3) 0.36302(12) -0.46626(13) 0.1121(5) Uani d 1 Cl
Mo1 -0.14071(4) 0.04903(2) -0.011244(19) 0.02837(9) Uani d 1 Mo
H4 0.730(7) 0.507(3) -0.076(3) 0.058(12) Uiso d 1 H
H5 0.961(8) 0.646(4) -0.135(3) 0.080(14) Uiso d 1 H
H7 1.175(7) 0.416(3) -0.293(3) 0.070(12) Uiso d 1 H
H8 0.906(6) 0.273(3) -0.232(3) 0.047(10) Uiso d 1 H
H12 0.213(6) 0.026(3) -0.294(3) 0.048(10) Uiso d 1 H
H13 0.458(8) 0.186(3) -0.332(3) 0.062(12) Uiso d 1 H
H14 -0.094(8) 0.274(4) -0.524(3) 0.075(13) Uiso d 1 H
H15 -0.334(8) 0.110(4) -0.488(3) 0.069(13) Uiso d 1 H
H2A 0.583(6) 0.341(3) 0.015(3) 0.045(9) Uiso d 1 H
H2B 0.399(7) 0.358(3) -0.079(3) 0.053(10) Uiso d 1 H
H10A -0.309(7) -0.186(3) -0.312(3) 0.053(10) Uiso d 1 H
H10B -0.036(7) -0.148(3) -0.321(3) 0.058(11) Uiso d 1 H

loop_
_atom_site_aniso_label
_atom_site_aniso_U_11
_atom_site_aniso_U_22
_atom_site_aniso_U_33
_atom_site_aniso_U_12
_atom_site_aniso_U_13
_atom_site_aniso_U_23
C1 0.0288(15) 0.0302(15) 0.0436(16) 0.0058(12) 0.0130(13) 0.0060(12)
C2 0.0359(17) 0.0327(16) 0.064(2) 0.0066(14) 0.0232(16) 0.0095(16)
C3 0.0327(15) 0.0338(16) 0.0431(17) 0.0033(12) 0.0114(13) 0.0088(13)
C4 0.049(2) 0.0381(19) 0.073(2) 0.0048(15) 0.0344(19) 0.0055(17)
C5 0.057(2) 0.035(2) 0.089(3) 0.0036(17) 0.031(2) 0.0109(19)
C6 0.0429(19) 0.049(2) 0.058(2) 0.0035(15) 0.0174(16) 0.0214(17)
C7 0.056(2) 0.065(2) 0.049(2) 0.0054(18) 0.0279(18) 0.0084(18)
C8 0.053(2) 0.043(2) 0.053(2) 0.0027(16) 0.0224(17) -0.0009(16)
C9 0.0389(17) 0.0381(16) 0.0373(16) 0.0010(14) 0.0135(14) 0.0072(13)
C10 0.059(2) 0.052(2) 0.0410(19) 0.0004(19) 0.0136(17) 0.0037(16)
C11 0.0486(19) 0.0507(19) 0.0324(16) 0.0077(15) 0.0146(14) -0.0002(14)
C12 0.044(2) 0.062(2) 0.0421(19) 0.0111(17) 0.0116(16) 0.0043(17)
C13 0.050(2) 0.067(3) 0.063(2) 0.003(2) 0.019(2) 0.000(2)
C14 0.079(3) 0.049(2) 0.071(3) 0.005(2) 0.042(2) 0.0027(19)
C15 0.085(3) 0.059(2) 0.057(2) 0.028(2) 0.030(2) 0.0161(19)
C16 0.057(2) 0.068(3) 0.0379(19) 0.019(2) 0.0089(18) 0.0026(17)
O4 0.0351(11) 0.0437(12) 0.0373(11) 0.0094(9) 0.0091(9) 0.0078(9)
O5 0.0379(11) 0.0372(11) 0.0421(12) 0.0082(9) 0.0162(10) 0.0038(9)
O6 0.0466(13) 0.0644(15) 0.0372(12) -0.0010(12) 0.0047(10) 0.0068(11)
O1 0.0297(11) 0.0306(10) 0.0517(12) 0.0087(8) 0.0159(9) 0.0115(9)
O2 0.0254(10) 0.0324(10) 0.0499(12) 0.0080(8) 0.0158(9) 0.0105(9)
O3 0.0427(12) 0.0305(11) 0.0665(15) 0.0026(9) 0.0306(11) 0.0059(10)
Cl1 0.0746(7) 0.0733(7) 0.1229(10) 0.0022(6) 0.0518(7) 0.0493(7)
Cl2 0.1253(12) 0.0721(8) 0.1529(14) -0.0008(8) 0.0756(11) 0.0330(8)
Mo1 0.02287(13) 0.02914(13) 0.03674(14) 0.00697(9) 0.01212(9) 0.00842(9)

loop_
_atom_type_symbol
_atom_type_description
_atom_type_scat_dispersion_real
_atom_type_scat_dispersion_imag
_atom_type_scat_source
C C 0.0033 0.0016 'International Tables Vol C Tables 4.2.6.8 and 6.1.1.4'
H H 0 0 'International Tables Vol C Tables 4.2.6.8 and 6.1.1.4'
O O 0.0106 0.006 'International Tables Vol C Tables 4.2.6.8 and 6.1.1.4'
Cl Cl 0.1484 0.1585 'International Tables Vol C Tables 4.2.6.8 and 6.1.1.4'
Mo Mo -1.6832 0.6857 'International Tables Vol C Tables 4.2.6.8 and 6.1.1.4'

loop_
_geom_angle_atom_site_label_1
_geom_angle_atom_site_label_2
_geom_angle_atom_site_label_3
_geom_angle_site_symmetry_1
_geom_angle_site_symmetry_3
_geom_angle
O1 C1 O2 . . 122.9(3)
O1 C1 C2 . . 116.5(3)
O2 C1 C2 . . 120.6(2)
O3 C2 C1 . . 109.8(3)
O3 C2 H2A . . 112.1(19)
C1 C2 H2A . . 107.4(19)
O3 C2 H2B . . 109(2)
C1 C2 H2B . . 111(2)
H2A C2 H2B . . 107(3)
O3 C3 C4 . . 124.5(3)
O3 C3 C8 . . 116.1(3)
C4 C3 C8 . . 119.4(3)
C3 C4 C5 . . 120.1(3)
C3 C4 H4 . . 121(3)
C5 C4 H4 . . 118(3)
C6 C5 C4 . . 119.9(4)
C6 C5 H5 . . 120(3)
C4 C5 H5 . . 120(3)
C5 C6 C7 . . 120.7(3)
C5 C6 Cl1 . . 119.7(3)
C7 C6 Cl1 . . 119.6(3)
C6 C7 C8 . . 119.6(3)
C6 C7 H7 . . 117(2)
C8 C7 H7 . . 123(2)
C7 C8 C3 . . 120.2(3)
C7 C8 H8 . . 121(2)
C3 C8 H8 . . 119(2)
O4 C9 O5 . . 123.7(3)
O4 C9 C10 . . 120.1(3)
O5 C9 C10 . . 116.1(3)
O6 C10 C9 . . 113.0(3)
O6 C10 H10A . . 106(2)
C9 C10 H10A . . 108(2)
O6 C10 H10B . . 112(2)
C9 C10 H10B . . 109(2)
H10A C10 H10B . . 109(3)
O6 C11 C12 . . 124.9(3)
O6 C11 C16 . . 115.4(3)
C12 C11 C16 . . 119.7(3)
C13 C12 C11 . . 119.6(4)
C13 C12 H12 . . 120(2)
C11 C12 H12 . . 121(2)
C14 C13 C12 . . 120.3(4)
C14 C13 H13 . . 122(3)
C12 C13 H13 . . 117(3)
C13 C14 C15 . . 120.9(4)
C13 C14 Cl2 . . 120.2(4)
C15 C14 Cl2 . . 118.9(3)
C16 C15 C14 . . 119.5(4)
C16 C15 H14 . . 118(3)
C14 C15 H14 . . 123(3)
C15 C16 C11 . . 120.1(4)
C15 C16 H15 . . 122(3)
C11 C16 H15 . . 118(3)
C9 O4 Mo1 . . 116.22(19)
C9 O5 Mo1 . 2 116.47(19)
C11 O6 C10 . . 116.8(3)
C1 O1 Mo1 . . 118.00(18)
C1 O2 Mo1 . 2 115.71(17)
C3 O3 C2 . . 117.1(2)
O5 Mo1 O1 2 . 87.74(8)
O5 Mo1 Mo1 2 2 92.03(6)
O1 Mo1 Mo1 . 2 92.07(5)
O5 Mo1 O4 2 . 176.38(8)
O1 Mo1 O4 . . 91.45(8)
Mo1 Mo1 O4 2 . 91.52(6)
O5 Mo1 O2 2 2 90.34(8)
O1 Mo1 O2 . 2 176.22(7)
Mo1 Mo1 O2 2 2 91.25(5)
O4 Mo1 O2 . 2 90.27(8)

loop_
_geom_bond_atom_site_label_1
_geom_bond_atom_site_label_2
_geom_bond_site_symmetry_2
_geom_bond_distance
C1 O1 . 1.260(3)
C1 O2 . 1.273(3)
C1 C2 . 1.502(4)
C2 O3 . 1.405(4)
C2 H2A . 0.99(3)
C2 H2B . 0.91(4)
C3 O3 . 1.374(3)
C3 C4 . 1.377(5)
C3 C8 . 1.379(4)
C4 C5 . 1.380(5)
C4 H4 . 0.80(4)
C5 C6 . 1.356(5)
C5 H5 . 0.83(4)
C6 C7 . 1.373(5)
C6 Cl1 . 1.748(3)
C7 C8 . 1.375(5)
C7 H7 . 0.96(4)
C8 H8 . 0.84(3)
C9 O4 . 1.258(4)
C9 O5 . 1.272(4)
C9 C10 . 1.519(5)
C10 O6 . 1.415(4)
C10 H10A . 0.94(4)
C10 H10B . 0.98(4)
C11 O6 . 1.367(4)
C11 C12 . 1.379(5)
C11 C16 . 1.391(5)
C12 C13 . 1.376(5)
C12 H12 . 0.93(3)
C13 C14 . 1.360(6)
C13 H13 . 0.87(4)
C14 C15 . 1.378(6)
C14 Cl2 . 1.739(4)
C15 C16 . 1.368(6)
C15 H14 . 0.94(4)
C16 H15 . 0.86(4)
O4 Mo1 . 2.117(2)
O5 Mo1 2 2.096(2)
O1 Mo1 . 2.0991(19)
O2 Mo1 2 2.1529(19)
Mo1 O5 2 2.096(2)
Mo1 Mo1 2 2.1007(5)
Mo1 O2 2 2.1529(19)
